data_7227107
loop_
_publ_author_name
'M\;aczka, Miros\/law'
'Pasi\'nska, Katarzyna'
'Ptak, Maciej'
'Paraguassu, Waldeci'
'da Silva, Tercio Almeida'
'Sieradzki, Adam'
'Pikul, Adam'

_publ_section_title
;
 Effect of solvent, temperature and pressure on the stability of chiral
 and perovskite metal formate frameworks of [NH2NH3][M(HCOO)3] (M = Mn,
 Fe, Zn).
;
_journal_issue 46
_journal_name_full 'Physical chemistry chemical physics : PCCP'
_journal_page_first 31653
_journal_page_last 31663
_journal_paper_doi 10.1039/c6cp06648h
_journal_volume 18
_journal_year 2016
_chemical_formula_sum 'C3 H8 Fe N2 O6'
_chemical_formula_weight 223.96
_space_group_crystal_system hexagonal
_space_group_IT_number 173
_space_group_name_Hall 'P 6c'
_space_group_name_H-M_alt 'P 63'
_symmetry_space_group_name_Hall 'P 6c'
_symmetry_space_group_name_H-M 'P 63'
_atom_sites_solution_hydrogens mixed
_audit_creation_method SHELXL-2014/7
_audit_update_record
;
2016-09-23 deposited with the CCDC.
2016-10-31 downloaded from the CCDC.
;
_cell_angle_alpha 90
_cell_angle_beta 90
_cell_angle_gamma 120
_cell_formula_units_Z 2
_cell_length_a 7.946(3)
_cell_length_b 7.946(3)
_cell_length_c 7.618(3)
_cell_measurement_reflns_used 1818
_cell_measurement_temperature 360(2)
_cell_measurement_theta_max 24.7960
_cell_measurement_theta_min 2.9460
_cell_volume 416.6(3)
_computing_structure_refinement 'SHELXL-2014/7 (Sheldrick, 2014)'
_diffrn_ambient_temperature 360(2)
_diffrn_detector_area_resol_mean 10.6249
_diffrn_measured_fraction_theta_full 1.000
_diffrn_measured_fraction_theta_max 0.966
_diffrn_measurement_device_type 'Xcalibur, Atlas'
_diffrn_radiation_type MoK\a
_diffrn_radiation_wavelength 0.71073
_diffrn_reflns_av_R_equivalents 0.0314
_diffrn_reflns_av_unetI/netI 0.0330
_diffrn_reflns_Laue_measured_fraction_full 1.000
_diffrn_reflns_Laue_measured_fraction_max 0.966
_diffrn_reflns_limit_h_max 9
_diffrn_reflns_limit_h_min -10
_diffrn_reflns_limit_k_max 10
_diffrn_reflns_limit_k_min -10
_diffrn_reflns_limit_l_max 10
_diffrn_reflns_limit_l_min -10
_diffrn_reflns_number 3723
_diffrn_reflns_point_group_measured_fraction_full 1.000
_diffrn_reflns_point_group_measured_fraction_max 0.926
_diffrn_reflns_theta_full 26.000
_diffrn_reflns_theta_max 29.402
_diffrn_reflns_theta_min 2.960
_diffrn_source 'fine-focus sealed X-ray tube'
_exptl_absorpt_coefficient_mu 1.807
_exptl_absorpt_correction_T_max 0.796
_exptl_absorpt_correction_T_min 0.646
_exptl_absorpt_correction_type analytical
_exptl_absorpt_process_details
;
Clark, R. C. & Reid, J. S. (1995). Acta Cryst. A51, 887-897
;
_exptl_crystal_colour green
_exptl_crystal_density_diffrn 1.786
_exptl_crystal_description block
_exptl_crystal_F_000 228
_exptl_crystal_size_max 0.349
_exptl_crystal_size_mid 0.207
_exptl_crystal_size_min 0.168
_refine_diff_density_max 0.222
_refine_diff_density_min -0.269
_refine_diff_density_rms 0.056
_refine_ls_abs_structure_details
;
 Flack x determined using 256 quotients [(I+)-(I-)]/[(I+)+(I-)]
 (Parsons, Flack and Wagner, Acta Cryst. B69 (2013) 249-259).
;
_refine_ls_abs_structure_Flack -0.030(19)
_refine_ls_extinction_method none
_refine_ls_goodness_of_fit_ref 1.053
_refine_ls_hydrogen_treatment constr
_refine_ls_matrix_type full
_refine_ls_number_parameters 50
_refine_ls_number_reflns 711
_refine_ls_number_restraints 8
_refine_ls_restrained_S_all 1.052
_refine_ls_R_factor_all 0.0409
_refine_ls_R_factor_gt 0.0295
_refine_ls_shift/su_max 0.000
_refine_ls_shift/su_mean 0.000
_refine_ls_structure_factor_coef Fsqd
_refine_ls_weighting_details 'w=1/[\s^2^(Fo^2^)+(0.0322P)^2^+0.0177P] where P=(Fo^2^+2Fc^2^)/3'
_refine_ls_weighting_scheme calc
_refine_ls_wR_factor_gt 0.0595
_refine_ls_wR_factor_ref 0.0628
_reflns_Friedel_coverage 0.795
_reflns_Friedel_fraction_full 1.000
_reflns_Friedel_fraction_max 0.880
_reflns_number_gt 617
_reflns_number_total 711
_reflns_threshold_expression 'I > 2\s(I)'
_cod_data_source_file c6cp06648h2.cif
_cod_data_source_block hydrfe_p63_360k
_cod_depositor_comments 'Adding full bibliography for 7227105--7227111.cif.'
_cod_original_cell_volume 416.6(4)
_cod_database_code 7227107
_shelx_shelxl_version_number 2014/7
_shelx_space_group_comment
;
The symmetry employed for this shelxl refinement is uniquely defined
by the following loop, which should always be used as a source of
symmetry information in preference to the above space-group names.
They are only intended as comments.
;

loop_
_space_group_symop_operation_xyz
'x, y, z'
'x-y, x, z+1/2'
'-y, x-y, z'
'-x, -y, z+1/2'
'-x+y, -x, z'
'y, -x+y, z+1/2'

loop_
_atom_site_label
_atom_site_type_symbol
_atom_site_fract_x
_atom_site_fract_y
_atom_site_fract_z
_atom_site_U_iso_or_equiv
_atom_site_adp_type
_atom_site_occupancy
_atom_site_site_symmetry_order
_atom_site_calc_flag
_atom_site_refinement_flags_posn
_atom_site_refinement_flags_adp
_atom_site_refinement_flags_occupancy
Fe1 Fe -0.3333 -0.6667 -0.2682(4) 0.0262(2) Uani 1 3 d S T P
O1 O -0.3154(4) -0.4357(4) -0.4224(3) 0.0502(8) Uani 1 1 d . . .
O2 O -0.4356(4) -0.3158(4) -0.6145(3) 0.0502(8) Uani 1 1 d . . .
C1 C -0.4443(6) -0.4439(5) -0.5182(9) 0.0436(9) Uani 1 1 d . . .
H1 H -0.5617 -0.5605 -0.5174 0.052 Uiso 1 1 calc R U .
N1 N -0.076(6) -0.026(8) -0.336(4) 0.121(14) Uani 0.3333 1 d D U P
H1A H -0.1854 -0.1313 -0.3505 0.145 Uiso 0.3333 1 d R U P
H1B H -0.0957 0.0628 -0.2912 0.145 Uiso 0.3333 1 d R U P
N2 N 0.047(4) -0.028(5) -0.214(3) 0.098(11) Uani 0.3333 1 d D U P
H2A H 0.1401 -0.0401 -0.2669 0.117 Uiso 0.3333 1 calc R U P
H2B H -0.0183 -0.1278 -0.1410 0.117 Uiso 0.3333 1 calc R U P
H2C H 0.1002 0.0824 -0.1528 0.117 Uiso 0.3333 1 calc R U P

loop_
_atom_site_aniso_label
_atom_site_aniso_U_11
_atom_site_aniso_U_22
_atom_site_aniso_U_33
_atom_site_aniso_U_23
_atom_site_aniso_U_13
_atom_site_aniso_U_12
Fe1 0.0262(3) 0.0262(3) 0.0262(4) 0.000 0.000 0.01312(13)
O1 0.0475(17) 0.0452(17) 0.057(2) 0.0132(15) -0.0155(16) 0.0223(14)
O2 0.0459(17) 0.0490(17) 0.056(2) 0.0166(16) -0.0100(15) 0.0239(14)
C1 0.040(2) 0.039(2) 0.0511(19) 0.008(3) -0.006(3) 0.0192(16)
N1 0.11(3) 0.09(3) 0.17(2) -0.01(3) -0.04(3) 0.06(4)
N2 0.047(14) 0.059(19) 0.16(3) 0.009(19) -0.016(13) 0.005(9)

loop_
_atom_type_symbol
_atom_type_description
_atom_type_scat_dispersion_real
_atom_type_scat_dispersion_imag
_atom_type_scat_source
C C 0.0033 0.0016 'International Tables Vol C Tables 4.2.6.8 and 6.1.1.4'
H H 0.0000 0.0000 'International Tables Vol C Tables 4.2.6.8 and 6.1.1.4'
Fe Fe 0.3463 0.8444 'International Tables Vol C Tables 4.2.6.8 and 6.1.1.4'
N N 0.0061 0.0033 'International Tables Vol C Tables 4.2.6.8 and 6.1.1.4'
O O 0.0106 0.0060 'International Tables Vol C Tables 4.2.6.8 and 6.1.1.4'

loop_
_geom_angle_atom_site_label_1
_geom_angle_atom_site_label_2
_geom_angle_atom_site_label_3
_geom_angle
_geom_angle_site_symmetry_1
_geom_angle_site_symmetry_3
O2 Fe1 O2 92.51(14) 6_545 2
O2 Fe1 O2 92.51(14) 6_545 4_445
O2 Fe1 O2 92.51(14) 2 4_445
O2 Fe1 O1 83.02(9) 6_545 5_545
O2 Fe1 O1 92.52(10) 2 5_545
O2 Fe1 O1 173.41(9) 4_445 5_545
O2 Fe1 O1 92.52(10) 6_545 3_445
O2 Fe1 O1 173.41(9) 2 3_445
O2 Fe1 O1 83.02(9) 4_445 3_445
O1 Fe1 O1 92.32(14) 5_545 3_445
O2 Fe1 O1 173.41(9) 6_545 .
O2 Fe1 O1 83.02(9) 2 .
O2 Fe1 O1 92.52(10) 4_445 .
O1 Fe1 O1 92.32(14) 5_545 .
O1 Fe1 O1 92.32(14) 3_445 .
C1 O1 Fe1 126.0(3) . .
C1 O2 Fe1 125.9(3) . 2_454
O2 C1 O1 127.5(4) . .
O2 C1 H1 116.2 . .
O1 C1 H1 116.2 . .
N2 N1 N2 47(4) 5 3
N2 N1 N2 42(4) 5 .
N2 N1 N2 40(3) 3 .
N2 N1 H1A 92.9 5 .
N2 N1 H1A 138.8 3 .
N2 N1 H1A 117.4 . .
N2 N1 H1B 77.4 5 .
N2 N1 H1B 60.7 3 .
N2 N1 H1B 99.6 . .
H1A N1 H1B 110.1 . .
N1 N2 H2A 109.5 . .
N1 N2 H2B 109.5 . .
H2A N2 H2B 109.5 . .
N1 N2 H2C 109.5 . .
H2A N2 H2C 109.5 . .
H2B N2 H2C 109.5 . .

loop_
_geom_bond_atom_site_label_1
_geom_bond_atom_site_label_2
_geom_bond_distance
_geom_bond_site_symmetry_2
Fe1 O2 2.122(3) 6_545
Fe1 O2 2.122(3) 2
Fe1 O2 2.122(3) 4_445
Fe1 O1 2.123(3) 5_545
Fe1 O1 2.123(3) 3_445
Fe1 O1 2.123(3) .
O1 C1 1.232(6) .
O2 C1 1.228(6) .
O2 Fe1 2.122(3) 2_454
C1 H1 0.9300 .
N1 N2 0.946(15) 5
N1 N2 1.24(4) 3
N1 N2 1.358(12) .
N1 H1A 0.8599 .
N1 H1B 0.8610 .
N2 H2A 0.8900 .
N2 H2B 0.8900 .
N2 H2C 0.8900 .

loop_
_geom_hbond_atom_site_label_D
_geom_hbond_atom_site_label_H
_geom_hbond_atom_site_label_A
_geom_hbond_distance_DH
_geom_hbond_distance_HA
_geom_hbond_distance_DA
_geom_hbond_angle_DHA
_geom_hbond_site_symmetry_A
N1 H1A O1 0.86 2.17 2.91(6) 143.6 .
N1 H1B O1 0.86 2.34 2.98(5) 131.3 5
N1 H1B O2 0.86 2.42 3.16(5) 144.3 6
N2 H2A O1 0.89 2.36 3.13(3) 145.9 3
N2 H2B O2 0.89 2.17 2.92(4) 141.7 2
N2 H2C O2 0.89 2.38 3.02(3) 128.7 4
N2 H2B N1 0.89 2.40 2.96(3) 121.0 2

loop_
_geom_torsion_atom_site_label_1
_geom_torsion_atom_site_label_2
_geom_torsion_atom_site_label_3
_geom_torsion_atom_site_label_4
_geom_torsion
_geom_torsion_site_symmetry_1
Fe1 O2 C1 O1 -177.0(4) 2_454
Fe1 O1 C1 O2 -176.6(4) .
